data_4073014
loop_
_publ_author_name
'Phillips, Andrew D.'
'Laurenczy, G\'abor'
'Scopelliti, Rosario'
'Dyson, Paul J.'

_publ_section_title
;
 Facile, Thermoreversible Cycloaddition of Small Molecules to a
 Ruthenium(II) Arene \b-Diketiminate
;
_journal_issue 5
_journal_name_full Organometallics
_journal_page_first 1120
_journal_paper_doi 10.1021/om070017r
_journal_volume 26
_journal_year 2007
_chemical_formula_sum 'C28 H32 Cl4 N2 Ru'
_chemical_formula_weight 639.43
_chemical_name_common BzRu(Cl)NacNacMe
_chemical_name_systematic
; 
 ? 
;
_space_group_IT_number 36
_symmetry_cell_setting orthorhombic
_symmetry_Int_Tables_number 36
_symmetry_space_group_name_Hall 'C 2c -2'
_symmetry_space_group_name_H-M 'C m c 21'
_atom_sites_solution_hydrogens geom
_atom_sites_solution_primary direct
_atom_sites_solution_secondary difmap
_audit_creation_method SHELXL-97
_cell_angle_alpha 90.00
_cell_angle_beta 90.00
_cell_angle_gamma 90.00
_cell_formula_units_Z 4
_cell_length_a 18.071(4)
_cell_length_b 11.112(2)
_cell_length_c 14.124(3)
_cell_measurement_reflns_used 119
_cell_measurement_temperature 103(2)
_cell_measurement_theta_max 20.882
_cell_measurement_theta_min 3.624
_cell_volume 2836.2(10)
_computing_cell_refinement 'Dirax/lsq (Duisenberg & Schreurs, 1989-2000)'
_computing_data_collection 'Collect (Nonius BV, 1997-2000)'
_computing_data_reduction 'EvalCCD (Duisenberg & Schreurs 1990-2000)'
_computing_molecular_graphics 'PLATON (Spek, 2005)'
_computing_publication_material 'WINGX (Farrugia, 1999)'
_computing_structure_refinement 'SHELXL-97 (Sheldrick, 1997)'
_computing_structure_solution 'SHELXS-97 (Sheldrick, 1990)'
_diffrn_ambient_temperature 103(2)
_diffrn_detector 'Apex II CCD'
_diffrn_detector_area_resol_mean 9
_diffrn_measured_fraction_theta_full 0.997
_diffrn_measured_fraction_theta_max 0.997
_diffrn_measurement_device_type 'Bruker-Nonus KappaCCD'
_diffrn_measurement_method 'phi and omega scans'
_diffrn_radiation_monochromator graphite
_diffrn_radiation_source 'fine-focus sealed tube'
_diffrn_radiation_type MoK\a
_diffrn_radiation_wavelength 0.71073
_diffrn_reflns_av_R_equivalents 0.0416
_diffrn_reflns_av_sigmaI/netI 0.0210
_diffrn_reflns_limit_h_max 21
_diffrn_reflns_limit_h_min -21
_diffrn_reflns_limit_k_max 13
_diffrn_reflns_limit_k_min -13
_diffrn_reflns_limit_l_max 16
_diffrn_reflns_limit_l_min -16
_diffrn_reflns_number 27327
_diffrn_reflns_theta_full 25.02
_diffrn_reflns_theta_max 25.02
_diffrn_reflns_theta_min 3.60
_diffrn_source 'Enraf Nonius FR590'
_diffrn_standards_decay_% 0
_exptl_absorpt_coefficient_mu 0.950
_exptl_absorpt_correction_T_max 0.7637
_exptl_absorpt_correction_T_min 0.7637
_exptl_absorpt_correction_type multi-scan
_exptl_absorpt_process_details
;
 SADABS 2.03 (Bruker, 2001)
 R.H. Blessing, Acta Cryst. (1995), a51, 33-38
;
_exptl_crystal_colour violet
_exptl_crystal_density_diffrn 1.498
_exptl_crystal_density_method 'not measured'
_exptl_crystal_description prism
_exptl_crystal_F_000 1304
_exptl_crystal_size_max 0.30
_exptl_crystal_size_mid 0.30
_exptl_crystal_size_min 0.30
_refine_diff_density_max 0.702
_refine_diff_density_min -0.560
_refine_diff_density_rms 0.059
_refine_ls_abs_structure_details 'Flack H D (1983), Acta Cryst. A39, 876-881'
_refine_ls_abs_structure_Flack 0.00(4)
_refine_ls_extinction_method none
_refine_ls_goodness_of_fit_ref 1.082
_refine_ls_hydrogen_treatment constr
_refine_ls_matrix_type full
_refine_ls_number_parameters 174
_refine_ls_number_reflns 2581
_refine_ls_number_restraints 1
_refine_ls_restrained_S_all 1.082
_refine_ls_R_factor_all 0.0244
_refine_ls_R_factor_gt 0.0226
_refine_ls_shift/su_max 0.000
_refine_ls_shift/su_mean 0.000
_refine_ls_structure_factor_coef Fsqd
_refine_ls_weighting_details 'calc w=1/[\s^2^(Fo^2^)+(0.0255P)^2^+4.8353P] where P=(Fo^2^+2Fc^2^)/3'
_refine_ls_weighting_scheme calc
_refine_ls_wR_factor_gt 0.0531
_refine_ls_wR_factor_ref 0.0539
_reflns_number_gt 2495
_reflns_number_total 2581
_reflns_threshold_expression I>2/s(I)
_cod_data_source_file om070017rsi20070108_083327.cif
_cod_data_source_block adp155
_cod_original_cell_volume 2836.1(10)
_cod_database_code 4073014

loop_
_symmetry_equiv_pos_as_xyz
'x, y, z'
'-x, -y, z+1/2'
'x, -y, z+1/2'
'-x, y, z'
'x+1/2, y+1/2, z'
'-x+1/2, -y+1/2, z+1/2'
'x+1/2, -y+1/2, z+1/2'
'-x+1/2, y+1/2, z'

loop_
_atom_site_label
_atom_site_type_symbol
_atom_site_fract_x
_atom_site_fract_y
_atom_site_fract_z
_atom_site_U_iso_or_equiv
_atom_site_adp_type
_atom_site_occupancy
_atom_site_symmetry_multiplicity
_atom_site_calc_flag
_atom_site_refinement_flags
_atom_site_disorder_assembly
_atom_site_disorder_group
Ru1 Ru 0.0000 0.94458(2) 0.749959(17) 0.01146(8) Uani 1 2 d S . .
Cl1 Cl 0.0000 0.86930(8) 0.91832(6) 0.0161(2) Uani 1 2 d S . .
Cl2A Cl 0.0000 0.48522(11) 1.06869(9) 0.0278(4) Uani 0.946(4) 2 d SP A 1
Cl2B Cl 0.0000 0.493(2) 0.8428(14) 0.025(7) Uiso 0.054(4) 2 d SP . 2
Cl3 Cl -0.08197(12) 0.53692(13) 0.90046(12) 0.1255(9) Uani 1 1 d . . .
C1 C 0.15105(12) 1.0705(2) 0.7503(4) 0.0156(5) Uani 1 1 d . . .
N1 N 0.07962(13) 1.0684(2) 0.79702(17) 0.0121(5) Uani 1 1 d . . .
C2 C 0.16328(17) 1.1544(3) 0.6770(2) 0.0170(6) Uani 1 1 d . . .
C3 C 0.23184(16) 1.1543(3) 0.6307(2) 0.0222(7) Uani 1 1 d . . .
H3 H 0.2408 1.2106 0.5815 0.027 Uiso 1 1 calc R . .
C4 C 0.28644(17) 1.0737(3) 0.6557(2) 0.0269(8) Uani 1 1 d . . .
H4 H 0.3323 1.0732 0.6227 0.032 Uiso 1 1 calc R . .
C5 C 0.27417(16) 0.9929(3) 0.7295(2) 0.0254(8) Uani 1 1 d . . .
H5 H 0.3125 0.9391 0.7476 0.030 Uiso 1 1 calc R . .
C6 C 0.20681(17) 0.9895(3) 0.7772(2) 0.0216(7) Uani 1 1 d . . .
C7 C 0.10426(16) 1.2430(3) 0.6481(2) 0.0198(6) Uani 1 1 d . . .
H7A H 0.1259 1.3042 0.6065 0.030 Uiso 1 1 calc R . .
H7B H 0.0839 1.2819 0.7047 0.030 Uiso 1 1 calc R . .
H7C H 0.0647 1.2006 0.6145 0.030 Uiso 1 1 calc R . .
C8 C 0.19521(18) 0.9010(3) 0.8584(2) 0.0293(8) Uani 1 1 d . . .
H8A H 0.2065 0.8193 0.8367 0.044 Uiso 1 1 calc R . .
H8B H 0.1436 0.9047 0.8796 0.044 Uiso 1 1 calc R . .
H8C H 0.2280 0.9221 0.9111 0.044 Uiso 1 1 calc R . .
C9 C 0.06895(15) 1.1484(2) 0.86615(19) 0.0134(6) Uani 1 1 d . . .
C10 C 0.0000 1.1781(3) 0.9037(3) 0.0140(8) Uani 1 2 d S . .
H10 H 0.0000 1.2234 0.9607 0.017 Uiso 1 2 calc SR . .
C11 C 0.13530(15) 1.2148(3) 0.9063(2) 0.0196(6) Uani 1 1 d . . .
H11A H 0.1740 1.1568 0.9228 0.029 Uiso 1 1 calc R . .
H11B H 0.1204 1.2593 0.9630 0.029 Uiso 1 1 calc R . .
H11C H 0.1543 1.2712 0.8588 0.029 Uiso 1 1 calc R . .
C12 C -0.03898(16) 0.9387(3) 0.60327(19) 0.0172(6) Uani 1 1 d . . .
H12 H -0.0653 0.9982 0.5687 0.021 Uiso 1 1 calc R . .
C13 C -0.07854(18) 0.8488(3) 0.6554(2) 0.0213(7) Uani 1 1 d . . .
H13 H -0.1311 0.8465 0.6533 0.026 Uiso 1 1 calc R . .
C14 C -0.0396(2) 0.7640(3) 0.7098(2) 0.0253(7) Uani 1 1 d . . .
H14 H -0.0658 0.7065 0.7465 0.030 Uiso 1 1 calc R . .
C15 C 0.0000 0.5670(5) 0.9616(4) 0.0415(15) Uani 1 2 d S . .
H15 H 0.0000 0.6545 0.9780 0.050 Uiso 1 2 calc SR B 1

loop_
_atom_site_aniso_label
_atom_site_aniso_U_11
_atom_site_aniso_U_22
_atom_site_aniso_U_33
_atom_site_aniso_U_23
_atom_site_aniso_U_13
_atom_site_aniso_U_12
Ru1 0.01643(13) 0.00918(13) 0.00876(13) -0.00070(16) 0.000 0.000
Cl1 0.0273(5) 0.0110(5) 0.0101(5) 0.0008(4) 0.000 0.000
Cl2A 0.0309(7) 0.0194(7) 0.0330(8) 0.0070(5) 0.000 0.000
Cl3 0.210(2) 0.0656(9) 0.1008(11) 0.0555(8) -0.1142(14) -0.0871(11)
C1 0.0147(10) 0.0178(12) 0.0144(11) -0.0032(17) -0.001(2) 0.0005(9)
N1 0.0134(11) 0.0119(12) 0.0111(11) -0.0005(10) -0.0008(9) 0.0002(9)
C2 0.0170(15) 0.0195(15) 0.0146(13) -0.0031(12) -0.0017(11) -0.0026(12)
C3 0.0208(16) 0.0285(17) 0.0173(16) 0.0002(13) 0.0032(12) -0.0044(13)
C4 0.0153(16) 0.037(2) 0.0282(18) -0.0067(14) 0.0060(13) 0.0000(13)
C5 0.0190(14) 0.0295(15) 0.028(2) -0.0012(13) -0.0005(12) 0.0062(12)
C6 0.0185(14) 0.0232(16) 0.0231(17) -0.0007(11) -0.0014(11) 0.0025(12)
C7 0.0182(14) 0.0185(16) 0.0226(16) 0.0065(12) -0.0023(13) -0.0034(12)
C8 0.0243(16) 0.0352(19) 0.0284(19) 0.0101(16) -0.0010(14) 0.0132(15)
C9 0.0200(14) 0.0097(13) 0.0104(14) 0.0027(11) -0.0031(11) -0.0005(11)
C10 0.021(2) 0.011(2) 0.0101(19) -0.0014(16) 0.000 0.000
C11 0.0184(14) 0.0216(15) 0.0188(15) 0.0006(12) 0.0000(13) -0.0031(13)
C12 0.0257(15) 0.0177(15) 0.0082(14) -0.0054(11) -0.0024(12) 0.0009(13)
C13 0.0288(17) 0.0229(17) 0.0123(15) -0.0096(12) 0.0012(12) -0.0120(13)
C14 0.052(2) 0.0127(14) 0.0114(13) -0.0022(11) 0.0031(14) -0.0102(14)
C15 0.066(4) 0.021(3) 0.038(3) 0.012(2) 0.000 0.000

loop_
_atom_type_symbol
_atom_type_description
_atom_type_scat_dispersion_real
_atom_type_scat_dispersion_imag
_atom_type_scat_source
C C 0.0033 0.0016 'International Tables Vol C Tables 4.2.6.8 and 6.1.1.4'
H H 0.0000 0.0000 'International Tables Vol C Tables 4.2.6.8 and 6.1.1.4'
N N 0.0061 0.0033 'International Tables Vol C Tables 4.2.6.8 and 6.1.1.4'
Cl Cl 0.1484 0.1585 'International Tables Vol C Tables 4.2.6.8 and 6.1.1.4'
Ru Ru -1.2594 0.8363 'International Tables Vol C Tables 4.2.6.8 and 6.1.1.4'

loop_
_geom_angle_atom_site_label_1
_geom_angle_atom_site_label_2
_geom_angle_atom_site_label_3
_geom_angle
_geom_angle_site_symmetry_1
_geom_angle_site_symmetry_3
N1 Ru1 N1 86.56(13) 4 .
N1 Ru1 C12 95.67(10) 4 .
N1 Ru1 C12 122.68(10) . .
N1 Ru1 C12 122.68(10) 4 4
N1 Ru1 C12 95.67(10) . 4
C12 Ru1 C12 37.54(15) . 4
N1 Ru1 C14 154.24(11) 4 4
N1 Ru1 C14 117.12(11) . 4
C12 Ru1 C14 80.41(11) . 4
C12 Ru1 C14 67.95(11) 4 4
N1 Ru1 C14 117.12(11) 4 .
N1 Ru1 C14 154.24(11) . .
C12 Ru1 C14 67.95(11) . .
C12 Ru1 C14 80.41(11) 4 .
C14 Ru1 C14 37.85(19) 4 .
N1 Ru1 C13 93.81(11) 4 .
N1 Ru1 C13 160.55(10) . .
C12 Ru1 C13 37.90(11) . .
C12 Ru1 C13 67.81(11) 4 .
C14 Ru1 C13 67.42(12) 4 .
C14 Ru1 C13 37.00(12) . .
N1 Ru1 C13 160.55(10) 4 4
N1 Ru1 C13 93.81(11) . 4
C12 Ru1 C13 67.81(11) . 4
C12 Ru1 C13 37.90(11) 4 4
C14 Ru1 C13 37.00(12) 4 4
C14 Ru1 C13 67.42(12) . 4
C13 Ru1 C13 79.47(16) . 4
N1 Ru1 Cl1 85.35(7) 4 .
N1 Ru1 Cl1 85.35(7) . .
C12 Ru1 Cl1 151.98(8) . .
C12 Ru1 Cl1 151.98(8) 4 .
C14 Ru1 Cl1 86.61(8) 4 .
C14 Ru1 Cl1 86.61(8) . .
C13 Ru1 Cl1 114.08(8) . .
C13 Ru1 Cl1 114.08(8) 4 .
Cl3 Cl2B Cl3 114.8(12) 4 .
Cl3 Cl2B C15 57.5(6) 4 .
Cl3 Cl2B C15 57.5(6) . .
C15 Cl3 Cl2B 64.4(6) . .
C6 C1 C2 120.7(3) . .
C6 C1 N1 120.3(3) . .
C2 C1 N1 119.0(2) . .
C9 N1 C1 116.8(2) . .
C9 N1 Ru1 124.7(2) . .
C1 N1 Ru1 118.47(19) . .
C3 C2 C1 118.7(3) . .
C3 C2 C7 120.0(3) . .
C1 C2 C7 121.3(3) . .
C4 C3 C2 121.0(3) . .
C4 C3 H3 119.5 . .
C2 C3 H3 119.5 . .
C3 C4 C5 119.7(3) . .
C3 C4 H4 120.1 . .
C5 C4 H4 120.1 . .
C6 C5 C4 121.2(3) . .
C6 C5 H5 119.4 . .
C4 C5 H5 119.4 . .
C5 C6 C1 118.6(3) . .
C5 C6 C8 120.1(3) . .
C1 C6 C8 121.3(3) . .
C2 C7 H7A 109.5 . .
C2 C7 H7B 109.5 . .
H7A C7 H7B 109.5 . .
C2 C7 H7C 109.5 . .
H7A C7 H7C 109.5 . .
H7B C7 H7C 109.5 . .
C6 C8 H8A 109.5 . .
C6 C8 H8B 109.5 . .
H8A C8 H8B 109.5 . .
C6 C8 H8C 109.5 . .
H8A C8 H8C 109.5 . .
H8B C8 H8C 109.5 . .
N1 C9 C10 124.4(3) . .
N1 C9 C11 118.9(3) . .
C10 C9 C11 116.7(3) . .
C9 C10 C9 126.8(4) . 4
C9 C10 H10 116.6 . .
C9 C10 H10 116.6 4 .
C9 C11 H11A 109.5 . .
C9 C11 H11B 109.5 . .
H11A C11 H11B 109.5 . .
C9 C11 H11C 109.5 . .
H11A C11 H11C 109.5 . .
H11B C11 H11C 109.5 . .
C12 C12 C13 119.94(18) 4 .
C12 C12 Ru1 71.23(8) 4 .
C13 C12 Ru1 72.23(16) . .
C12 C12 H12 120.0 4 .
C13 C12 H12 120.0 . .
Ru1 C12 H12 128.8 . .
C14 C13 C12 119.9(3) . .
C14 C13 Ru1 70.89(17) . .
C12 C13 Ru1 69.87(16) . .
C14 C13 H13 120.0 . .
C12 C13 H13 120.0 . .
Ru1 C13 H13 132.1 . .
C13 C14 C14 120.10(19) . 4
C13 C14 Ru1 72.10(17) . .
C14 C14 Ru1 71.07(9) 4 .
C13 C14 H14 120.0 . .
C14 C14 H14 120.0 4 .
Ru1 C14 H14 129.2 . .
Cl3 C15 Cl3 116.0(4) . 4
Cl3 C15 Cl2A 108.98(19) . .
Cl3 C15 Cl2A 108.98(19) 4 .
Cl3 C15 Cl2B 58.1(2) . .
Cl3 C15 Cl2B 58.1(2) 4 .
Cl2A C15 Cl2B 123.0(7) . .
Cl3 C15 H15 107.5 . .
Cl3 C15 H15 107.5 4 .
Cl2A C15 H15 107.5 . .
Cl2B C15 H15 129.5 . .

loop_
_geom_bond_atom_site_label_1
_geom_bond_atom_site_label_2
_geom_bond_distance
_geom_bond_site_symmetry_2
Ru1 N1 2.099(2) 4
Ru1 N1 2.099(2) .
Ru1 C12 2.189(3) .
Ru1 C12 2.189(3) 4
Ru1 C14 2.205(3) 4
Ru1 C14 2.205(3) .
Ru1 C13 2.221(3) .
Ru1 C13 2.221(3) 4
Ru1 Cl1 2.5207(10) .
Cl2A C15 1.765(5) .
Cl2B Cl3 1.759(12) 4
Cl2B Cl3 1.759(12) .
Cl2B C15 1.87(2) .
Cl3 C15 1.747(4) .
C1 C6 1.404(4) .
C1 C2 1.410(5) .
C1 N1 1.450(4) .
N1 C9 1.334(3) .
C2 C3 1.401(4) .
C2 C7 1.508(4) .
C3 C4 1.378(4) .
C3 H3 0.9500 .
C4 C5 1.394(4) .
C4 H4 0.9500 .
C5 C6 1.392(4) .
C5 H5 0.9500 .
C6 C8 1.526(4) .
C7 H7A 0.9800 .
C7 H7B 0.9800 .
C7 H7C 0.9800 .
C8 H8A 0.9800 .
C8 H8B 0.9800 .
C8 H8C 0.9800 .
C9 C10 1.394(3) .
C9 C11 1.518(4) .
C10 C9 1.394(3) 4
C10 H10 0.9500 .
C11 H11A 0.9800 .
C11 H11B 0.9800 .
C11 H11C 0.9800 .
C12 C12 1.409(6) 4
C12 C13 1.432(4) .
C12 H12 0.9500 .
C13 C14 1.404(5) .
C13 H13 0.9500 .
C14 C14 1.430(7) 4
C14 H14 0.9500 .
C15 Cl3 1.747(4) 4
C15 H15 1.0000 .

loop_
_geom_torsion_atom_site_label_1
_geom_torsion_atom_site_label_2
_geom_torsion_atom_site_label_3
_geom_torsion_atom_site_label_4
_geom_torsion
_geom_torsion_site_symmetry_1
_geom_torsion_site_symmetry_4
Cl3 Cl2B Cl3 C15 -5.7(8) 4 .
C6 C1 N1 C9 97.8(3) . .
C2 C1 N1 C9 -82.7(4) . .
C6 C1 N1 Ru1 -83.7(4) . .
C2 C1 N1 Ru1 95.8(3) . .
N1 Ru1 N1 C9 26.7(3) 4 .
C12 Ru1 N1 C9 121.2(2) . .
C12 Ru1 N1 C9 149.2(2) 4 .
C14 Ru1 N1 C9 -142.7(2) 4 .
C14 Ru1 N1 C9 -131.1(3) . .
C13 Ru1 N1 C9 118.4(3) . .
C13 Ru1 N1 C9 -172.8(2) 4 .
Cl1 Ru1 N1 C9 -58.9(2) . .
N1 Ru1 N1 C1 -151.67(19) 4 .
C12 Ru1 N1 C1 -57.1(3) . .
C12 Ru1 N1 C1 -29.2(2) 4 .
C14 Ru1 N1 C1 38.9(3) 4 .
C14 Ru1 N1 C1 50.5(4) . .
C13 Ru1 N1 C1 -60.0(4) . .
C13 Ru1 N1 C1 8.8(2) 4 .
Cl1 Ru1 N1 C1 122.7(2) . .
C6 C1 C2 C3 0.8(5) . .
N1 C1 C2 C3 -178.7(3) . .
C6 C1 C2 C7 -179.2(3) . .
N1 C1 C2 C7 1.3(5) . .
C1 C2 C3 C4 0.3(5) . .
C7 C2 C3 C4 -179.7(3) . .
C2 C3 C4 C5 -1.6(5) . .
C3 C4 C5 C6 1.8(5) . .
C4 C5 C6 C1 -0.7(5) . .
C4 C5 C6 C8 -179.4(3) . .
C2 C1 C6 C5 -0.6(5) . .
N1 C1 C6 C5 178.9(3) . .
C2 C1 C6 C8 178.0(3) . .
N1 C1 C6 C8 -2.5(5) . .
C1 N1 C9 C10 164.7(3) . .
Ru1 N1 C9 C10 -13.7(4) . .
C1 N1 C9 C11 -13.8(4) . .
Ru1 N1 C9 C11 167.8(2) . .
N1 C9 C10 C9 -12.4(6) . 4
C11 C9 C10 C9 166.1(3) . 4
N1 Ru1 C12 C12 139.58(7) 4 4
N1 Ru1 C12 C12 50.04(8) . 4
C14 Ru1 C12 C12 -66.12(10) 4 4
C14 Ru1 C12 C12 -103.41(10) . 4
C13 Ru1 C12 C12 -131.49(16) . 4
C13 Ru1 C12 C12 -29.80(11) 4 4
Cl1 Ru1 C12 C12 -129.68(17) . 4
N1 Ru1 C12 C13 -88.93(18) 4 .
N1 Ru1 C12 C13 -178.47(16) . .
C12 Ru1 C12 C13 131.49(16) 4 .
C14 Ru1 C12 C13 65.37(19) 4 .
C14 Ru1 C12 C13 28.08(19) . .
C13 Ru1 C12 C13 101.7(2) 4 .
Cl1 Ru1 C12 C13 1.8(3) . .
C12 C12 C13 C14 2.7(3) 4 .
Ru1 C12 C13 C14 -52.2(2) . .
C12 C12 C13 Ru1 54.93(11) 4 .
N1 Ru1 C13 C14 -132.12(19) 4 .
N1 Ru1 C13 C14 137.4(3) . .
C12 Ru1 C13 C14 133.5(3) . .
C12 Ru1 C13 C14 104.0(2) 4 .
C14 Ru1 C13 C14 29.65(19) 4 .
C13 Ru1 C13 C14 66.3(2) 4 .
Cl1 Ru1 C13 C14 -45.5(2) . .
N1 Ru1 C13 C12 94.33(18) 4 .
N1 Ru1 C13 C12 3.9(4) . .
C12 Ru1 C13 C12 -29.54(16) 4 .
C14 Ru1 C13 C12 -103.90(19) 4 .
C14 Ru1 C13 C12 -133.5(3) . .
C13 Ru1 C13 C12 -67.26(19) 4 .
Cl1 Ru1 C13 C12 -179.07(14) . .
C12 C13 C14 C14 -2.7(3) . 4
Ru1 C13 C14 C14 -54.47(11) . 4
C12 C13 C14 Ru1 51.7(2) . .
N1 Ru1 C14 C13 56.3(2) 4 .
N1 Ru1 C14 C13 -148.8(2) . .
C12 Ru1 C14 C13 -28.71(18) . .
C12 Ru1 C14 C13 -65.66(19) 4 .
C14 Ru1 C14 C13 -131.90(17) 4 .
C13 Ru1 C14 C13 -102.9(2) 4 .
Cl1 Ru1 C14 C13 139.27(18) . .
N1 Ru1 C14 C14 -171.85(10) 4 4
N1 Ru1 C14 C14 -16.9(2) . 4
C12 Ru1 C14 C14 103.19(9) . 4
C12 Ru1 C14 C14 66.24(9) 4 4
C13 Ru1 C14 C14 131.90(17) . 4
C13 Ru1 C14 C14 29.02(10) 4 4
Cl1 Ru1 C14 C14 -88.84(3) . 4
Cl2B Cl3 C15 Cl3 5.8(8) . 4
Cl2B Cl3 C15 Cl2A -117.6(9) . .
Cl3 Cl2B C15 Cl3 173.9(9) 4 .
Cl3 Cl2B C15 Cl3 -173.9(9) . 4
Cl3 Cl2B C15 Cl2A -93.1(4) 4 .
Cl3 Cl2B C15 Cl2A 93.1(4) . .
